data_1551071
loop_
_publ_author_name
'Murrie, Mark'
'Hay, Moya'
'Sarkar, Arup'
'Craig, Gavin A.'
'Bhaskaran, Lakshmi'
'Nehrkorn, Joscha'
'Ozerov, Mykhaylo'
'Marriott, Katie'
'Wilson, Claire'
'Rajaraman, Gopalan'
'Hill, Stephen'

_publ_section_title
;
 In-depth investigation of large axial magnetic anisotropy in monometallic
 3d complexes using frequency domain magnetic resonance and ab initio
 methods: a study of trigonal bipyramidal Co(II)
;
_journal_name_full 'Chemical Science'
_journal_paper_doi 10.1039/C9SC00987F
_journal_year 2019
_chemical_formula_moiety 'C12 H25 Cl3 Co1 N4'
_chemical_formula_sum 'C12 H25 Cl3 Co N4'
_chemical_formula_weight 390.64
_space_group_crystal_system trigonal
_space_group_IT_number 155
_space_group_name_Hall 'R 3 2"'
_space_group_name_H-M_alt 'R 3 2'
_symmetry_space_group_name_Hall 'R 3 2"'
_symmetry_space_group_name_H-M 'R 3 2 :H'
_atom_sites_solution_hydrogens geom
_audit_creation_date 2015-10-15
_audit_creation_method
;
Olex2 1.2
(compiled 2015.09.30 svn.r3233 for OlexSys, GUI svn.r5103)
;
_audit_update_record
;
2019-01-17 deposited with the CCDC.    2019-05-20 downloaded from the CCDC.
;
_cell_angle_alpha 90
_cell_angle_beta 90
_cell_angle_gamma 120
_cell_formula_units_Z 3
_cell_length_a 10.581(3)
_cell_length_b 10.581(3)
_cell_length_c 12.329(3)
_cell_measurement_reflns_used 1597
_cell_measurement_temperature 100(2)
_cell_measurement_theta_max 28.21
_cell_measurement_theta_min 2.77
_cell_volume 1195.4(6)
_computing_cell_refinement 'SAINT v8.34A (Bruker, 2013)'
_computing_data_collection 'APEX2 (Bruker, 2013)'
_computing_data_reduction 'SAINT v8.34A (Bruker, 2013)'
_computing_molecular_graphics 'Olex2 (Dolomanov et al., 2009)'
_computing_publication_material 'Olex2 (Dolomanov et al., 2009)'
_computing_structure_refinement 'ShelXL (Sheldrick, 2015)'
_computing_structure_solution 'XT (Sheldrick, 2015)'
_diffrn_ambient_temperature 100(2)
_diffrn_measured_fraction_theta_full 1.000
_diffrn_measured_fraction_theta_max 0.994
_diffrn_measurement_device_type 'Bruker APEX-II CCD'
_diffrn_measurement_method '\f and \w scans'
_diffrn_radiation_type MoK\a
_diffrn_radiation_wavelength 0.71075
_diffrn_reflns_av_R_equivalents 0.0875
_diffrn_reflns_av_unetI/netI 0.0558
_diffrn_reflns_Laue_measured_fraction_full 1.000
_diffrn_reflns_Laue_measured_fraction_max 0.994
_diffrn_reflns_limit_h_max 9
_diffrn_reflns_limit_h_min -13
_diffrn_reflns_limit_k_max 13
_diffrn_reflns_limit_k_min -12
_diffrn_reflns_limit_l_max 15
_diffrn_reflns_limit_l_min -15
_diffrn_reflns_number 5214
_diffrn_reflns_point_group_measured_fraction_full 1.000
_diffrn_reflns_point_group_measured_fraction_max 0.995
_diffrn_reflns_theta_full 25.242
_diffrn_reflns_theta_max 27.442
_diffrn_reflns_theta_min 2.770
_diffrn_standards_number 0
_exptl_absorpt_coefficient_mu 1.575
_exptl_absorpt_correction_T_max 1.0000
_exptl_absorpt_correction_T_min 0.7196
_exptl_absorpt_correction_type multi-scan
_exptl_absorpt_process_details
;
SADABS-2012/1 (Bruker,2012) was used for absorption correction.
wR2(int) was 0.1131 before and 0.0922 after correction.
The Ratio of minimum to maximum transmission is 0.7196.
The \l/2 correction factor is 0.0015.
;
_exptl_crystal_colour blue
_exptl_crystal_colour_primary blue
_exptl_crystal_density_diffrn 1.628
_exptl_crystal_description needle
_exptl_crystal_F_000 609
_exptl_crystal_size_max 0.3
_exptl_crystal_size_mid 0.05
_exptl_crystal_size_min 0.05
_refine_diff_density_max 0.489
_refine_diff_density_min -0.416
_refine_diff_density_rms 0.107
_refine_ls_abs_structure_details
;
 Refined as an inversion twin.
;
_refine_ls_abs_structure_Flack 0.02(4)
_refine_ls_extinction_method none
_refine_ls_goodness_of_fit_ref 1.105
_refine_ls_hydrogen_treatment constr
_refine_ls_matrix_type full
_refine_ls_number_parameters 33
_refine_ls_number_reflns 607
_refine_ls_number_restraints 0
_refine_ls_restrained_S_all 1.105
_refine_ls_R_factor_all 0.0453
_refine_ls_R_factor_gt 0.0376
_refine_ls_shift/su_max 0.000
_refine_ls_shift/su_mean 0.000
_refine_ls_structure_factor_coef Fsqd
_refine_ls_weighting_details 'w=1/[\s^2^(Fo^2^)+(0.0283P)^2^] where P=(Fo^2^+2Fc^2^)/3'
_refine_ls_weighting_scheme calc
_refine_ls_wR_factor_gt 0.0644
_refine_ls_wR_factor_ref 0.0674
_reflns_Friedel_coverage 0.728
_reflns_Friedel_fraction_full 1.000
_reflns_Friedel_fraction_max 0.996
_reflns_number_gt 575
_reflns_number_total 607
_reflns_threshold_expression 'I > 2\s(I)'
_cod_data_source_file c9sc00987f2.cif
_cod_data_source_block km555se_0m
_cod_database_code 1551071
_shelx_space_group_comment
;
The symmetry employed for this shelxl refinement is uniquely defined
by the following loop, which should always be used as a source of
symmetry information in preference to the above space-group names.
They are only intended as comments.
;
_olex2_refinement_description
;
1. Twinned data refinement
 Scales: 0.98(4) 0.02(4)
2. Fixed Uiso
 At 1.2 times of:
  All C(H,H) groups, All N(H) groups
3. Others
 Fixed Sof: H2(0.16667)
4.a Ternary CH refined with riding coordinates:
 N2(H2)
4.b Secondary CH2 refined with riding coordinates:
 C2(H2A,H2B), C1(H1A,H1B)
;
_shelx_shelxl_version_number 2014/7
_olex2_submission_special_instructions 'No special instructions were received'

loop_
_space_group_symop_operation_xyz
'x, y, z'
'-y, x-y, z'
'-x+y, -x, z'
'y, x, -z'
'x-y, -y, -z'
'-x, -x+y, -z'
'x+2/3, y+1/3, z+1/3'
'-y+2/3, x-y+1/3, z+1/3'
'-x+y+2/3, -x+1/3, z+1/3'
'y+2/3, x+1/3, -z+1/3'
'x-y+2/3, -y+1/3, -z+1/3'
'-x+2/3, -x+y+1/3, -z+1/3'
'x+1/3, y+2/3, z+2/3'
'-y+1/3, x-y+2/3, z+2/3'
'-x+y+1/3, -x+2/3, z+2/3'
'y+1/3, x+2/3, -z+2/3'
'x-y+1/3, -y+2/3, -z+2/3'
'-x+1/3, -x+y+2/3, -z+2/3'

loop_
_atom_site_label
_atom_site_type_symbol
_atom_site_fract_x
_atom_site_fract_y
_atom_site_fract_z
_atom_site_U_iso_or_equiv
_atom_site_adp_type
_atom_site_occupancy
_atom_site_site_symmetry_order
_atom_site_calc_flag
_atom_site_refinement_flags_posn
_atom_site_refinement_flags_adp
_atom_site_refinement_flags_occupancy
Co1 Co 0.3333 0.6667 0.6667 0.0093(4) Uani 1 6 d S T P
Cl1 Cl 0.55309(12) 0.6667 0.6667 0.0144(4) Uani 1 2 d S T P
N2 N 0.3333 0.6667 0.2737(4) 0.0119(11) Uani 1 3 d S T P
H2 H 0.3333 0.6667 0.1926 0.014 Uiso 0.5 3 calc RS T P
N1 N 0.3333 0.6667 0.4827(4) 0.0113(11) Uani 1 3 d S T P
C2 C 0.2209(4) 0.6995(4) 0.3153(3) 0.0125(9) Uani 1 1 d . . .
H2A H 0.1259 0.6345 0.2802 0.015 Uiso 1 1 calc R . .
H2B H 0.2494 0.8017 0.2983 0.015 Uiso 1 1 calc R . .
C1 C 0.2073(4) 0.6757(4) 0.4398(3) 0.0135(9) Uani 1 1 d . . .
H1A H 0.2031 0.7576 0.4751 0.016 Uiso 1 1 calc R . .
H1B H 0.1157 0.5844 0.4568 0.016 Uiso 1 1 calc R . .

loop_
_atom_site_aniso_label
_atom_site_aniso_U_11
_atom_site_aniso_U_22
_atom_site_aniso_U_33
_atom_site_aniso_U_23
_atom_site_aniso_U_13
_atom_site_aniso_U_12
Co1 0.0096(5) 0.0096(5) 0.0087(6) 0.000 0.000 0.0048(2)
Cl1 0.0130(6) 0.0207(8) 0.0120(7) -0.0001(5) 0.0000(3) 0.0103(4)
N2 0.0126(17) 0.0126(17) 0.010(2) 0.000 0.000 0.0063(8)
N1 0.0106(16) 0.0106(16) 0.013(3) 0.000 0.000 0.0053(8)
C2 0.0156(19) 0.015(2) 0.0102(16) -0.0016(15) -0.0008(14) 0.0105(17)
C1 0.0130(19) 0.019(2) 0.0102(19) -0.0009(15) -0.0008(15) 0.0095(15)

loop_
_atom_type_symbol
_atom_type_description
_atom_type_scat_dispersion_real
_atom_type_scat_dispersion_imag
_atom_type_scat_source
C C 0.0033 0.0016 'International Tables Vol C Tables 4.2.6.8 and 6.1.1.4'
H H 0.0000 0.0000 'International Tables Vol C Tables 4.2.6.8 and 6.1.1.4'
Cl Cl 0.1484 0.1585 'International Tables Vol C Tables 4.2.6.8 and 6.1.1.4'
Co Co 0.3494 0.9721 'International Tables Vol C Tables 4.2.6.8 and 6.1.1.4'
N N 0.0061 0.0033 'International Tables Vol C Tables 4.2.6.8 and 6.1.1.4'

loop_
_geom_angle_atom_site_label_1
_geom_angle_atom_site_label_2
_geom_angle_atom_site_label_3
_geom_angle
_geom_angle_site_symmetry_1
_geom_angle_site_symmetry_3
Cl1 Co1 Cl1 120.000(1) 2_665 .
Cl1 Co1 Cl1 120.0 2_665 3_565
Cl1 Co1 Cl1 120.0 3_565 .
N1 Co1 Cl1 90.001(1) . 3_565
N1 Co1 Cl1 89.999(1) 10_456 3_565
N1 Co1 Cl1 90.000 10_456 .
N1 Co1 Cl1 90.0 10_456 2_665
N1 Co1 Cl1 90.0 . 2_665
N1 Co1 Cl1 90.000 . .
N1 Co1 N1 180.0 10_456 .
C2 N2 H2 110.2 . .
C2 N2 H2 110.2 3_565 .
C2 N2 H2 110.2 2_665 .
C2 N2 C2 108.7(2) . 3_565
C2 N2 C2 108.7(2) . 2_665
C2 N2 C2 108.7(2) 3_565 2_665
C1 N1 Co1 110.9(2) . .
C1 N1 Co1 110.9(2) 2_665 .
C1 N1 Co1 110.9(2) 3_565 .
C1 N1 C1 108.0(2) 3_565 2_665
C1 N1 C1 108.0(2) . 3_565
C1 N1 C1 108.0(2) . 2_665
N2 C2 H2A 109.9 . .
N2 C2 H2B 109.9 . .
N2 C2 C1 108.9(3) . .
H2A C2 H2B 108.3 . .
C1 C2 H2A 109.9 . .
C1 C2 H2B 109.9 . .
N1 C1 C2 110.5(3) . .
N1 C1 H1A 109.6 . .
N1 C1 H1B 109.6 . .
C2 C1 H1A 109.6 . .
C2 C1 H1B 109.6 . .
H1A C1 H1B 108.1 . .

loop_
_geom_bond_atom_site_label_1
_geom_bond_atom_site_label_2
_geom_bond_distance
_geom_bond_site_symmetry_2
Co1 Cl1 2.3252(14) .
Co1 Cl1 2.3253(14) 2_665
Co1 Cl1 2.3253(14) 3_565
Co1 N1 2.268(5) 10_456
Co1 N1 2.268(5) .
N2 H2 1.0000 .
N2 C2 1.487(4) .
N2 C2 1.487(4) 3_565
N2 C2 1.487(4) 2_665
N1 C1 1.482(4) 3_565
N1 C1 1.482(4) 2_665
N1 C1 1.482(4) .
C2 H2A 0.9900 .
C2 H2B 0.9900 .
C2 C1 1.550(5) .
C1 H1A 0.9900 .
C1 H1B 0.9900 .

loop_
_geom_torsion_atom_site_label_1
_geom_torsion_atom_site_label_2
_geom_torsion_atom_site_label_3
_geom_torsion_atom_site_label_4
_geom_torsion
_geom_torsion_site_symmetry_1
Co1 N1 C1 C2 171.3(2) .
N2 C2 C1 N1 14.9(4) .
C2 N2 C2 C1 50.6(4) 2_665
C2 N2 C2 C1 -67.6(3) 3_565
C1 N1 C1 C2 -66.9(3) 2_665
C1 N1 C1 C2 49.6(4) 3_565

loop_
_twin_individual_id
_twin_individual_mass_fraction_refined
1 0.98(4)
2 0.02(4)
